data_2202243
loop_
_publ_author_name
'Ying-Chun Liu'
'Jian-Fang Ma'
'Ning-Hai Hu'
'Heng-Qing Jia'

_publ_section_title
;[<i>N,N,N</i>',<i>N</i>'-Tetrakis(2-benzimidazolylmethyl)-1,2-ethanediamine]zinc(II)
 dinitrate ethanol solvate
;
_journal_issue 6
_journal_name_full 'Acta Crystallographica Section E'
_journal_page_first m361
_journal_page_last m363
_journal_paper_doi 10.1107/S1600536803010602
_journal_volume 59
_journal_year 2003
_chemical_formula_iupac '[Zn (C34 H32 N10)] (N O3)2, C2 H6 O'
_chemical_formula_moiety 'C34 H32 N10 Zn 2+, 2N O3 1-, C2 H6 O'
_chemical_formula_sum 'C36 H38 N12 O7 Zn'
_chemical_formula_weight 816.15
_chemical_name_systematic ?
_space_group_IT_number 2
_symmetry_cell_setting triclinic
_symmetry_space_group_name_Hall '-P 1'
_symmetry_space_group_name_H-M 'P -1'
_atom_sites_solution_hydrogens geom
_atom_sites_solution_primary direct
_atom_sites_solution_secondary difmap
_audit_creation_method SHELXL-97
_cell_angle_alpha 91.42(3)
_cell_angle_beta 103.51(3)
_cell_angle_gamma 113.653(18)
_cell_formula_units_Z 2
_cell_length_a 11.783(3)
_cell_length_b 12.219(4)
_cell_length_c 14.468(6)
_cell_measurement_reflns_used 33
_cell_measurement_temperature 293(2)
_cell_measurement_theta_max 10.35
_cell_measurement_theta_min 5.34
_cell_volume 1838.8(12)
_computing_cell_refinement XSCANS
_computing_data_collection 'XSCANS (Siemens, 1994)'
_computing_data_reduction XSCANS
_computing_molecular_graphics 'SHELXTL-Plus (Sheldrick, 1990)'
_computing_structure_refinement 'SHELXL97 (Sheldrick, 1997)'
_computing_structure_solution 'SHELXS97 (Sheldrick, 1997)'
_diffrn_ambient_temperature 293(2)
_diffrn_measured_fraction_theta_full 0.998
_diffrn_measured_fraction_theta_max 0.998
_diffrn_measurement_device_type 'Siemens P4'
_diffrn_measurement_method \w
_diffrn_radiation_monochromator graphite
_diffrn_radiation_source 'fine-focus sealed tube'
_diffrn_radiation_type MoK\a
_diffrn_radiation_wavelength 0.71073
_diffrn_reflns_av_R_equivalents 0.0216
_diffrn_reflns_av_sigmaI/netI 0.0858
_diffrn_reflns_limit_h_max 13
_diffrn_reflns_limit_h_min -1
_diffrn_reflns_limit_k_max 13
_diffrn_reflns_limit_k_min -14
_diffrn_reflns_limit_l_max 16
_diffrn_reflns_limit_l_min -17
_diffrn_reflns_number 7751
_diffrn_reflns_theta_full 25.02
_diffrn_reflns_theta_max 25.02
_diffrn_reflns_theta_min 1.84
_diffrn_standards_decay_% none
_diffrn_standards_interval_count 97
_diffrn_standards_number 3
_exptl_absorpt_coefficient_mu 0.735
_exptl_absorpt_correction_T_max 0.768
_exptl_absorpt_correction_T_min 0.735
_exptl_absorpt_correction_type empirical
_exptl_absorpt_process_details 'via \y scan (North et al., 1968)'
_exptl_crystal_colour colorless
_exptl_crystal_density_diffrn 1.474
_exptl_crystal_density_method 'not measured'
_exptl_crystal_description block
_exptl_crystal_F_000 848
_exptl_crystal_size_max 0.50
_exptl_crystal_size_mid 0.36
_exptl_crystal_size_min 0.36
_refine_diff_density_max 0.255
_refine_diff_density_min -0.298
_refine_ls_extinction_method none
_refine_ls_goodness_of_fit_ref 0.848
_refine_ls_hydrogen_treatment mixed
_refine_ls_matrix_type full
_refine_ls_number_parameters 509
_refine_ls_number_reflns 6479
_refine_ls_number_restraints 2
_refine_ls_restrained_S_all 0.869
_refine_ls_R_factor_all 0.0802
_refine_ls_R_factor_gt 0.0418
_refine_ls_shift/su_max 0.001
_refine_ls_shift/su_mean 0.000
_refine_ls_structure_factor_coef Fsqd
_refine_ls_weighting_details 'calc w = 1/[\s^2^(Fo^2^)+(0.0349P)^2^] where P = (Fo^2^+2Fc^2^)/3'
_refine_ls_weighting_scheme calc
_refine_ls_wR_factor_gt 0.0817
_refine_ls_wR_factor_ref 0.0894
_reflns_number_gt 3961
_reflns_number_total 6479
_reflns_threshold_expression I>2\s(I)
_cod_data_source_file ww6086.cif
_cod_data_source_block I
_cod_depositor_comments
;
The following automatic conversions were performed:
'_symmetry_cell_setting' value 'Triclinic' changed to 'triclinic'
according to '/home/saulius/struct/CIF-dictionaries/cif_core.dic'
dictionary named 'cif_core.dic' version 2.4.1 from 2010-06-29.

Automatic conversion script
Id: cif_fix_enum 1527 2010-12-29 10:47:43Z saulius 

The following automatic conversions were performed:

'_symmetry_cell_setting' value 'Triclinic' changed to 'triclinic'
according to /home/saulius/struct/CIF-dictionaries/cif_core.dic
dictionary named 'cif_core.dic' version 2.4.1 from 2010-06-29.

Automatic conversion script
Id: cif_fix_values 1715 2011-07-08 13:25:40Z adriana 
;
_cod_original_cell_volume 1838.9(11)
_cod_database_code 2202243
_cod_database_fobs_code 2202243

loop_
_symmetry_equiv_pos_as_xyz
'x, y, z'
'-x, -y, -z'

loop_
_atom_site_label
_atom_site_fract_x
_atom_site_fract_y
_atom_site_fract_z
_atom_site_U_iso_or_equiv
_atom_site_adp_type
_atom_site_calc_flag
_atom_site_refinement_flags
_atom_site_occupancy
_atom_site_disorder_assembly
_atom_site_disorder_group
_atom_site_type_symbol
Zn 0.62262(4) 0.81089(4) 0.72370(3) 0.04054(13) Uani d . 1 . . Zn
N1 0.4715(3) 0.7750(2) 0.57566(18) 0.0429(7) Uani d . 1 . . N
N2 0.4776(2) 0.8363(2) 0.76022(18) 0.0396(7) Uani d . 1 . . N
N3 0.3193(3) 0.8921(2) 0.71996(19) 0.0502(8) Uani d . 1 . . N
H3 0.2633 0.9128 0.6849 0.050 Uiso calc R 1 . . H
N4 0.5076(3) 0.6170(2) 0.70559(19) 0.0447(7) Uani d . 1 . . N
N5 0.3147(3) 0.4698(2) 0.6474(2) 0.0509(8) Uani d . 1 . . N
H5 0.2397 0.4293 0.6091 0.051 Uiso calc R 1 . . H
N6 0.7335(3) 0.7936(2) 0.62202(18) 0.0443(7) Uani d . 1 . . N
N7 0.7814(2) 0.8038(2) 0.81595(19) 0.0420(7) Uani d . 1 . . N
N8 0.9218(3) 0.7230(3) 0.8318(2) 0.0538(8) Uani d . 1 . . N
H8 0.9658 0.6872 0.8164 0.054 Uiso calc R 1 . . H
N9 0.7148(2) 0.9955(2) 0.69763(18) 0.0418(7) Uani d . 1 . . N
N10 0.8538(3) 1.1259(3) 0.62927(19) 0.0489(7) Uani d . 1 . . N
H10 0.9113 1.1534 0.5983 0.049 Uiso calc R 1 . . H
N11 0.1498(3) 0.0462(3) 0.6324(2) 0.0640(9) Uani d . 1 . . N
N12 0.0151(4) 0.3603(3) 0.4818(3) 0.0628(9) Uani d . 1 . . N
O1 0.2134(3) 0.0127(3) 0.5903(2) 0.1001(11) Uani d . 1 . . O
O2 0.1349(3) 0.0107(3) 0.7092(2) 0.0984(11) Uani d . 1 . . O
O3 0.1032(3) 0.1141(3) 0.5965(2) 0.0852(9) Uani d . 1 . . O
O4 -0.0973(3) 0.3112(3) 0.4333(2) 0.1096(12) Uani d . 1 . . O
O5 0.0443(3) 0.3317(3) 0.5619(2) 0.0896(10) Uani d . 1 . . O
O6 0.1000(3) 0.4364(3) 0.4520(2) 0.0861(9) Uani d . 1 . . O
O7 0.0516(3) 0.6129(3) 0.7580(2) 0.0861(9) Uani d D 1 . . O
H7A 0.036(5) 0.618(5) 0.6984(16) 0.129 Uiso d D 1 . . H
C1 0.5474(3) 0.7990(3) 0.5047(2) 0.0511(9) Uani d . 1 . . C
H1A 0.5931 0.8854 0.5062 0.051 Uiso calc R 1 . . H
H1B 0.4904 0.7659 0.4410 0.051 Uiso calc R 1 . . H
C2 0.4172(3) 0.8612(3) 0.5902(2) 0.0476(9) Uani d . 1 . . C
H2A 0.3341 0.8374 0.5444 0.048 Uiso calc R 1 . . H
H2B 0.4736 0.9410 0.5807 0.048 Uiso calc R 1 . . H
C3 0.4029(3) 0.8627(3) 0.6901(2) 0.0404(8) Uani d . 1 . . C
C4 0.4365(3) 0.8471(3) 0.8419(2) 0.0387(8) Uani d . 1 . . C
C5 0.4772(3) 0.8227(3) 0.9332(2) 0.0459(9) Uani d . 1 . . C
H5A 0.5420 0.7960 0.9492 0.046 Uiso calc R 1 . . H
C6 0.4169(3) 0.8400(3) 0.9994(3) 0.0546(10) Uani d . 1 . . C
H6 0.4417 0.8249 1.0619 0.055 Uiso calc R 1 . . H
C7 0.3193(3) 0.8797(3) 0.9748(3) 0.0561(10) Uani d . 1 . . C
H7 0.2818 0.8915 1.0218 0.056 Uiso calc R 1 . . H
C8 0.2773(3) 0.9018(3) 0.8844(3) 0.0575(10) Uani d . 1 . . C
H8A 0.2117 0.9276 0.8685 0.058 Uiso calc R 1 . . H
C9 0.3375(3) 0.8839(3) 0.8168(2) 0.0420(8) Uani d . 1 . . C
C10 0.3733(3) 0.6490(3) 0.5592(2) 0.0506(9) Uani d . 1 . . C
H10A 0.3696 0.6099 0.4987 0.051 Uiso calc R 1 . . H
H10B 0.2899 0.6491 0.5545 0.051 Uiso calc R 1 . . H
C11 0.4005(3) 0.5784(3) 0.6372(2) 0.0435(8) Uani d . 1 . . C
C12 0.4904(3) 0.5279(3) 0.7665(2) 0.0434(8) Uani d . 1 . . C
C13 0.5679(3) 0.5220(3) 0.8523(2) 0.0522(9) Uani d . 1 . . C
H13 0.6498 0.5829 0.8779 0.052 Uiso calc R 1 . . H
C14 0.5205(4) 0.4238(3) 0.8984(3) 0.0580(10) Uani d . 1 . . C
H14 0.5717 0.4186 0.9562 0.058 Uiso calc R 1 . . H
C15 0.3994(4) 0.3323(4) 0.8622(3) 0.0700(12) Uani d . 1 . . C
H15 0.3707 0.2676 0.8962 0.070 Uiso calc R 1 . . H
C16 0.3208(4) 0.3352(3) 0.7771(3) 0.0662(11) Uani d . 1 . . C
H16 0.2394 0.2733 0.7520 0.066 Uiso calc R 1 . . H
C17 0.3681(3) 0.4349(3) 0.7299(2) 0.0473(9) Uani d . 1 . . C
C18 0.6431(3) 0.7427(3) 0.5268(2) 0.0540(10) Uani d . 1 . . C
H18A 0.5972 0.6563 0.5244 0.054 Uiso calc R 1 . . H
H18B 0.6906 0.7571 0.4785 0.054 Uiso calc R 1 . . H
C19 0.7901(3) 0.7123(3) 0.6659(2) 0.0536(10) Uani d . 1 . . C
H19A 0.7268 0.6292 0.6498 0.054 Uiso calc R 1 . . H
H19B 0.8629 0.7198 0.6420 0.054 Uiso calc R 1 . . H
C20 0.8322(3) 0.7469(3) 0.7714(2) 0.0460(9) Uani d . 1 . . C
C21 0.8445(3) 0.8192(3) 0.9129(2) 0.0395(8) Uani d . 1 . . C
C22 0.8318(3) 0.8758(3) 0.9918(2) 0.0491(9) Uani d . 1 . . C
H22 0.7748 0.9118 0.9852 0.049 Uiso calc R 1 . . H
C23 0.9073(3) 0.8763(3) 1.0803(3) 0.0588(10) Uani d . 1 . . C
H23 0.9020 0.9142 1.1346 0.059 Uiso calc R 1 . . H
C24 0.9911(4) 0.8212(4) 1.0896(3) 0.0661(12) Uani d . 1 . . C
H24 1.0398 0.8221 1.1506 0.066 Uiso calc R 1 . . H
C25 1.0046(3) 0.7656(3) 1.0125(3) 0.0611(11) Uani d . 1 . . C
H25 1.0611 0.7288 1.0198 0.061 Uiso calc R 1 . . H
C26 0.9304(3) 0.7663(3) 0.9228(3) 0.0465(9) Uani d . 1 . . C
C27 0.8365(3) 0.9144(3) 0.6219(2) 0.0510(9) Uani d . 1 . . C
H27A 0.9159 0.9234 0.6669 0.051 Uiso calc R 1 . . H
H27B 0.8510 0.9210 0.5586 0.051 Uiso calc R 1 . . H
C28 0.8011(3) 1.0120(3) 0.6487(2) 0.0450(8) Uani d . 1 . . C
C29 0.7120(3) 1.1080(3) 0.7109(2) 0.0408(8) Uani d . 1 . . C
C30 0.6405(3) 1.1445(3) 0.7569(2) 0.0509(9) Uani d . 1 . . C
H30 0.5814 1.0905 0.7851 0.051 Uiso calc R 1 . . H
C31 0.6591(4) 1.2636(3) 0.7597(3) 0.0621(11) Uani d . 1 . . C
H31 0.6127 1.2904 0.7911 0.062 Uiso calc R 1 . . H
C32 0.7462(4) 1.3442(3) 0.7164(3) 0.0657(11) Uani d . 1 . . C
H32 0.7564 1.4238 0.7195 0.066 Uiso calc R 1 . . H
C33 0.8176(4) 1.3096(3) 0.6693(3) 0.0580(10) Uani d . 1 . . C
H33 0.8754 1.3634 0.6400 0.058 Uiso calc R 1 . . H
C34 0.7989(3) 1.1914(3) 0.6680(2) 0.0454(9) Uani d . 1 . . C
C35 0.1333(5) 0.5574(5) 0.7902(5) 0.110(2) Uani d D 1 . . C
H35A 0.2206 0.6119 0.7918 0.110 Uiso calc R 1 . . H
H35B 0.1086 0.4858 0.7460 0.110 Uiso calc R 1 . . H
C36 0.1282(7) 0.5245(6) 0.8845(5) 0.171(3) Uani d D 1 . . C
H36A 0.1639 0.5962 0.9299 0.171 Uiso calc R 1 . . H
H36B 0.1769 0.4778 0.9019 0.171 Uiso calc R 1 . . H
H36C 0.0405 0.4778 0.8845 0.171 Uiso calc R 1 . . H

loop_
_atom_site_aniso_label
_atom_site_aniso_U_11
_atom_site_aniso_U_22
_atom_site_aniso_U_33
_atom_site_aniso_U_12
_atom_site_aniso_U_13
_atom_site_aniso_U_23
Zn 0.0348(2) 0.0475(2) 0.0385(2) 0.01769(19) 0.00673(18) 0.01114(18)
N1 0.0425(17) 0.0457(17) 0.0384(16) 0.0171(15) 0.0089(13) 0.0099(13)
N2 0.0321(15) 0.0496(17) 0.0384(16) 0.0187(14) 0.0079(13) 0.0153(13)
N3 0.0395(17) 0.066(2) 0.0459(18) 0.0286(16) 0.0008(14) 0.0098(15)
N4 0.0430(17) 0.0454(17) 0.0404(17) 0.0158(14) 0.0061(14) 0.0104(13)
N5 0.0403(17) 0.0479(18) 0.0514(19) 0.0115(15) 0.0015(14) 0.0038(14)
N6 0.0466(17) 0.0519(18) 0.0368(16) 0.0233(15) 0.0103(14) 0.0062(13)
N7 0.0392(16) 0.0493(17) 0.0403(16) 0.0228(14) 0.0076(13) 0.0072(13)
N8 0.0455(18) 0.064(2) 0.062(2) 0.0346(16) 0.0119(16) 0.0145(17)
N9 0.0384(16) 0.0494(18) 0.0371(16) 0.0158(14) 0.0132(13) 0.0089(13)
N10 0.0395(17) 0.0564(19) 0.0458(17) 0.0105(15) 0.0190(14) 0.0150(15)
N11 0.052(2) 0.088(3) 0.055(2) 0.035(2) 0.0105(18) 0.014(2)
N12 0.063(2) 0.056(2) 0.066(2) 0.024(2) 0.015(2) 0.0019(19)
O1 0.132(3) 0.163(3) 0.072(2) 0.117(3) 0.046(2) 0.049(2)
O2 0.074(2) 0.175(3) 0.0592(19) 0.059(2) 0.0262(17) 0.048(2)
O3 0.087(2) 0.101(2) 0.091(2) 0.058(2) 0.0290(18) 0.0227(18)
O4 0.056(2) 0.121(3) 0.110(3) 0.023(2) -0.0222(19) -0.021(2)
O5 0.076(2) 0.098(2) 0.082(2) 0.0251(18) 0.0147(18) 0.0370(19)
O6 0.091(2) 0.073(2) 0.084(2) 0.0159(19) 0.0373(19) 0.0166(17)
O7 0.094(2) 0.099(2) 0.084(2) 0.062(2) 0.019(2) 0.007(2)
C1 0.052(2) 0.063(2) 0.0311(19) 0.021(2) 0.0055(17) 0.0080(17)
C2 0.043(2) 0.060(2) 0.036(2) 0.0214(19) 0.0035(16) 0.0119(17)
C3 0.0314(19) 0.046(2) 0.041(2) 0.0149(17) 0.0080(16) 0.0075(16)
C4 0.0310(18) 0.0399(19) 0.042(2) 0.0099(16) 0.0111(16) 0.0119(15)
C5 0.042(2) 0.057(2) 0.042(2) 0.0207(18) 0.0159(17) 0.0170(17)
C6 0.057(2) 0.060(2) 0.045(2) 0.020(2) 0.017(2) 0.0168(18)
C7 0.052(2) 0.067(3) 0.051(2) 0.020(2) 0.026(2) 0.0035(19)
C8 0.043(2) 0.065(3) 0.069(3) 0.026(2) 0.017(2) 0.004(2)
C9 0.0315(19) 0.050(2) 0.043(2) 0.0149(17) 0.0113(16) 0.0057(16)
C10 0.044(2) 0.059(2) 0.038(2) 0.0170(19) 0.0010(17) 0.0078(17)
C11 0.043(2) 0.045(2) 0.038(2) 0.0159(18) 0.0061(17) 0.0042(16)
C12 0.042(2) 0.043(2) 0.043(2) 0.0160(18) 0.0108(17) 0.0072(16)
C13 0.049(2) 0.048(2) 0.055(2) 0.0189(18) 0.0087(19) 0.0106(18)
C14 0.059(3) 0.058(2) 0.055(2) 0.026(2) 0.008(2) 0.020(2)
C15 0.067(3) 0.066(3) 0.072(3) 0.022(2) 0.017(2) 0.032(2)
C16 0.052(2) 0.047(2) 0.080(3) 0.004(2) 0.011(2) 0.015(2)
C17 0.041(2) 0.045(2) 0.051(2) 0.0151(18) 0.0081(18) 0.0052(17)
C18 0.055(2) 0.064(2) 0.040(2) 0.023(2) 0.0098(18) 0.0021(18)
C19 0.057(2) 0.062(2) 0.052(2) 0.035(2) 0.0144(19) 0.0075(19)
C20 0.039(2) 0.053(2) 0.050(2) 0.0239(18) 0.0099(18) 0.0144(18)
C21 0.0305(18) 0.0388(19) 0.040(2) 0.0081(16) 0.0041(16) 0.0094(15)
C22 0.036(2) 0.056(2) 0.047(2) 0.0132(18) 0.0073(17) 0.0085(18)
C23 0.049(2) 0.070(3) 0.043(2) 0.014(2) 0.0062(19) 0.0057(19)
C24 0.050(3) 0.083(3) 0.045(2) 0.017(2) -0.005(2) 0.019(2)
C25 0.040(2) 0.074(3) 0.065(3) 0.026(2) 0.002(2) 0.020(2)
C26 0.0328(19) 0.054(2) 0.051(2) 0.0166(17) 0.0097(17) 0.0165(18)
C27 0.045(2) 0.068(3) 0.044(2) 0.024(2) 0.0184(18) 0.0144(18)
C28 0.040(2) 0.054(2) 0.0343(19) 0.0143(18) 0.0071(16) 0.0059(16)
C29 0.039(2) 0.044(2) 0.0322(18) 0.0111(17) 0.0068(16) 0.0053(15)
C30 0.053(2) 0.049(2) 0.046(2) 0.0146(19) 0.0161(19) 0.0081(17)
C31 0.078(3) 0.057(3) 0.053(2) 0.030(2) 0.021(2) 0.002(2)
C32 0.080(3) 0.040(2) 0.063(3) 0.017(2) 0.008(2) 0.0034(19)
C33 0.057(3) 0.050(2) 0.053(2) 0.009(2) 0.015(2) 0.0110(19)
C34 0.041(2) 0.049(2) 0.035(2) 0.0112(18) 0.0020(16) 0.0079(16)
C35 0.070(4) 0.081(4) 0.169(6) 0.038(3) 0.005(4) -0.007(4)
C36 0.187(8) 0.129(6) 0.186(8) 0.079(5) 0.001(6) 0.059(5)

loop_
_atom_type_symbol
_atom_type_description
_atom_type_scat_dispersion_real
_atom_type_scat_dispersion_imag
_atom_type_scat_source
C C 0.0033 0.0016 'International Tables Vol C Tables 4.2.6.8 and 6.1.1.4'
H H 0.0000 0.0000 'International Tables Vol C Tables 4.2.6.8 and 6.1.1.4'
N N 0.0061 0.0033 'International Tables Vol C Tables 4.2.6.8 and 6.1.1.4'
O O 0.0106 0.0060 'International Tables Vol C Tables 4.2.6.8 and 6.1.1.4'
Zn Zn 0.2839 1.4301 'International Tables Vol C Tables 4.2.6.8 and 6.1.1.4'

loop_
_geom_angle_atom_site_label_1
_geom_angle_atom_site_label_2
_geom_angle_atom_site_label_3
_geom_angle
N2 Zn N7 126.89(11)
N2 Zn N9 93.32(10)
N7 Zn N9 97.35(10)
N2 Zn N4 88.93(11)
N7 Zn N4 94.27(10)
N9 Zn N4 163.56(9)
N2 Zn N6 154.65(10)
N7 Zn N6 78.23(11)
N9 Zn N6 78.38(10)
N4 Zn N6 92.72(11)
N2 Zn N1 76.88(10)
N7 Zn N1 154.97(10)
N9 Zn N1 87.86(10)
N4 Zn N1 76.79(10)
N6 Zn N1 78.90(10)
C2 N1 C1 116.1(2)
C2 N1 C10 111.6(3)
C1 N1 C10 112.1(3)
C2 N1 Zn 101.61(18)
C1 N1 Zn 104.58(19)
C10 N1 Zn 109.89(18)
C3 N2 C4 105.7(3)
C3 N2 Zn 114.4(2)
C4 N2 Zn 139.5(2)
C3 N3 C9 108.3(3)
C3 N3 H3 125.9
C9 N3 H3 125.9
C11 N4 C12 105.7(3)
C11 N4 Zn 114.4(2)
C12 N4 Zn 134.9(2)
C11 N5 C17 107.9(3)
C11 N5 H5 126.1
C17 N5 H5 126.1
C18 N6 C19 113.7(3)
C18 N6 C27 112.4(3)
C19 N6 C27 110.5(3)
C18 N6 Zn 108.2(2)
C19 N6 Zn 102.61(19)
C27 N6 Zn 108.9(2)
C20 N7 C21 105.3(3)
C20 N7 Zn 111.0(2)
C21 N7 Zn 142.5(2)
C20 N8 C26 107.2(3)
C20 N8 H8 126.4
C26 N8 H8 126.4
C28 N9 C29 105.0(3)
C28 N9 Zn 113.2(2)
C29 N9 Zn 141.8(2)
C28 N10 C34 108.0(3)
C28 N10 H10 126.0
C34 N10 H10 126.0
O2 N11 O3 121.3(4)
O2 N11 O1 119.1(4)
O3 N11 O1 119.5(3)
O5 N12 O4 119.1(4)
O5 N12 O6 118.9(4)
O4 N12 O6 122.0(4)
C35 O7 H7A 115(4)
N1 C1 C18 110.3(3)
N1 C1 H1A 109.6
C18 C1 H1A 109.6
N1 C1 H1B 109.6
C18 C1 H1B 109.6
H1A C1 H1B 108.1
N1 C2 C3 108.4(3)
N1 C2 H2A 110.0
C3 C2 H2A 110.0
N1 C2 H2B 110.0
C3 C2 H2B 110.0
H2A C2 H2B 108.4
N2 C3 N3 112.2(3)
N2 C3 C2 121.8(3)
N3 C3 C2 125.9(3)
C5 C4 C9 122.0(3)
C5 C4 N2 129.5(3)
C9 C4 N2 108.4(3)
C6 C5 C4 116.5(3)
C6 C5 H5A 121.7
C4 C5 H5A 121.7
C5 C6 C7 121.5(3)
C5 C6 H6 119.3
C7 C6 H6 119.3
C8 C7 C6 122.2(4)
C8 C7 H7 118.9
C6 C7 H7 118.9
C7 C8 C9 116.6(3)
C7 C8 H8A 121.7
C9 C8 H8A 121.7
N3 C9 C4 105.4(3)
N3 C9 C8 133.6(3)
C4 C9 C8 121.1(3)
N1 C10 C11 112.6(3)
N1 C10 H10A 109.1
C11 C10 H10A 109.1
N1 C10 H10B 109.1
C11 C10 H10B 109.1
H10A C10 H10B 107.8
N4 C11 N5 112.5(3)
N4 C11 C10 124.1(3)
N5 C11 C10 123.4(3)
C13 C12 C17 119.6(3)
C13 C12 N4 131.7(3)
C17 C12 N4 108.6(3)
C14 C13 C12 117.9(3)
C14 C13 H13 121.0
C12 C13 H13 121.0
C13 C14 C15 122.3(4)
C13 C14 H14 118.9
C15 C14 H14 118.9
C16 C15 C14 121.2(4)
C16 C15 H15 119.4
C14 C15 H15 119.4
C15 C16 C17 116.9(3)
C15 C16 H16 121.5
C17 C16 H16 121.5
N5 C17 C16 132.6(3)
N5 C17 C12 105.3(3)
C16 C17 C12 122.1(3)
N6 C18 C1 111.0(3)
N6 C18 H18A 109.4
C1 C18 H18A 109.4
N6 C18 H18B 109.4
C1 C18 H18B 109.4
H18A C18 H18B 108.0
C20 C19 N6 108.1(3)
C20 C19 H19A 110.1
N6 C19 H19A 110.1
C20 C19 H19B 110.1
N6 C19 H19B 110.1
H19A C19 H19B 108.4
N7 C20 N8 112.7(3)
N7 C20 C19 122.3(3)
N8 C20 C19 124.9(3)
C22 C21 C26 121.4(3)
C22 C21 N7 130.1(3)
C26 C21 N7 108.5(3)
C23 C22 C21 117.2(3)
C23 C22 H22 121.4
C21 C22 H22 121.4
C22 C23 C24 121.0(4)
C22 C23 H23 119.5
C24 C23 H23 119.5
C25 C24 C23 122.3(4)
C25 C24 H24 118.9
C23 C24 H24 118.9
C24 C25 C26 117.1(4)
C24 C25 H25 121.4
C26 C25 H25 121.4
N8 C26 C25 132.7(3)
N8 C26 C21 106.3(3)
C25 C26 C21 120.9(4)
C28 C27 N6 111.1(3)
C28 C27 H27A 109.4
N6 C27 H27A 109.4
C28 C27 H27B 109.4
N6 C27 H27B 109.4
H27A C27 H27B 108.0
N9 C28 N10 112.7(3)
N9 C28 C27 122.5(3)
N10 C28 C27 124.8(3)
C30 C29 N9 130.7(3)
C30 C29 C34 119.5(3)
N9 C29 C34 109.8(3)
C29 C30 C31 118.0(3)
C29 C30 H30 121.0
C31 C30 H30 121.0
C30 C31 C32 121.1(4)
C30 C31 H31 119.5
C32 C31 H31 119.5
C33 C32 C31 122.0(4)
C33 C32 H32 119.0
C31 C32 H32 119.0
C34 C33 C32 116.2(4)
C34 C33 H33 121.9
C32 C33 H33 121.9
C33 C34 N10 132.3(3)
C33 C34 C29 123.2(4)
N10 C34 C29 104.5(3)
O7 C35 C36 111.0(5)
O7 C35 H35A 109.4
C36 C35 H35A 109.4
O7 C35 H35B 109.4
C36 C35 H35B 109.4
H35A C35 H35B 108.0
C35 C36 H36A 109.5
C35 C36 H36B 109.5
H36A C36 H36B 109.5
C35 C36 H36C 109.5
H36A C36 H36C 109.5
H36B C36 H36C 109.5

loop_
_geom_bond_atom_site_label_1
_geom_bond_atom_site_label_2
_geom_bond_site_symmetry_2
_geom_bond_distance
_geom_bond_publ_flag
Zn N2 . 2.033(3) ?
Zn N7 . 2.064(3) ?
Zn N9 . 2.163(3) ?
Zn N4 . 2.178(3) ?
Zn N6 . 2.240(3) ?
Zn N1 . 2.344(3) ?
N1 C2 . 1.469(4) ?
N1 C1 . 1.474(4) ?
N1 C10 . 1.480(4) ?
N2 C3 . 1.317(4) ?
N2 C4 . 1.400(4) ?
N3 C3 . 1.328(4) ?
N3 C9 . 1.380(4) ?
N3 H3 . 0.8600 ?
N4 C11 . 1.307(4) ?
N4 C12 . 1.399(4) ?
N5 C11 . 1.345(4) ?
N5 C17 . 1.376(4) ?
N5 H5 . 0.8600 ?
N6 C18 . 1.470(4) ?
N6 C19 . 1.484(4) ?
N6 C27 . 1.488(4) ?
N7 C20 . 1.323(4) ?
N7 C21 . 1.395(4) ?
N8 C20 . 1.339(4) ?
N8 C26 . 1.372(4) ?
N8 H8 . 0.8600 ?
N9 C28 . 1.324(4) ?
N9 C29 . 1.397(4) ?
N10 C28 . 1.346(4) ?
N10 C34 . 1.391(4) ?
N10 H10 . 0.8600 ?
N11 O2 . 1.227(4) ?
N11 O3 . 1.230(4) ?
N11 O1 . 1.244(4) ?
N12 O5 . 1.230(4) ?
N12 O4 . 1.230(4) ?
N12 O6 . 1.235(4) ?
O7 C35 . 1.391(5) ?
O7 H7A . 0.849(19) ?
C1 C18 . 1.521(5) ?
C1 H1A . 0.9700 ?
C1 H1B . 0.9700 ?
C2 C3 . 1.495(4) ?
C2 H2A . 0.9700 ?
C2 H2B . 0.9700 ?
C4 C5 . 1.380(4) ?
C4 C9 . 1.387(4) ?
C5 C6 . 1.377(4) ?
C5 H5A . 0.9300 ?
C6 C7 . 1.396(5) ?
C6 H6 . 0.9300 ?
C7 C8 . 1.361(5) ?
C7 H7 . 0.9300 ?
C8 C9 . 1.396(5) ?
C8 H8A . 0.9300 ?
C10 C11 . 1.491(4) ?
C10 H10A . 0.9700 ?
C10 H10B . 0.9700 ?
C12 C13 . 1.381(4) ?
C12 C17 . 1.396(4) ?
C13 C14 . 1.369(4) ?
C13 H13 . 0.9300 ?
C14 C15 . 1.379(5) ?
C14 H14 . 0.9300 ?
C15 C16 . 1.367(5) ?
C15 H15 . 0.9300 ?
C16 C17 . 1.391(4) ?
C16 H16 . 0.9300 ?
C18 H18A . 0.9700 ?
C18 H18B . 0.9700 ?
C19 C20 . 1.483(5) ?
C19 H19A . 0.9700 ?
C19 H19B . 0.9700 ?
C21 C22 . 1.388(5) ?
C21 C26 . 1.388(4) ?
C22 C23 . 1.375(4) ?
C22 H22 . 0.9300 ?
C23 C24 . 1.387(5) ?
C23 H23 . 0.9300 ?
C24 C25 . 1.366(5) ?
C24 H24 . 0.9300 ?
C25 C26 . 1.388(5) ?
C25 H25 . 0.9300 ?
C27 C28 . 1.483(5) ?
C27 H27A . 0.9700 ?
C27 H27B . 0.9700 ?
C29 C30 . 1.379(5) ?
C29 C34 . 1.401(4) ?
C30 C31 . 1.380(5) ?
C30 H30 . 0.9300 ?
C31 C32 . 1.391(5) ?
C31 H31 . 0.9300 ?
C32 C33 . 1.375(5) ?
C32 H32 . 0.9300 ?
C33 C34 . 1.370(5) ?
C33 H33 . 0.9300 ?
C35 C36 . 1.439(7) ?
C35 H35A . 0.9700 ?
C35 H35B . 0.9700 ?
C36 H36A . 0.9600 ?
C36 H36B . 0.9600 ?
C36 H36C . 0.9600 ?

loop_
_geom_hbond_atom_site_label_D
_geom_hbond_atom_site_label_H
_geom_hbond_atom_site_label_A
_geom_hbond_site_symmetry_A
_geom_hbond_distance_DH
_geom_hbond_distance_HA
_geom_hbond_distance_DA
_geom_hbond_angle_DHA
N3 H3 O1 1_565 0.86 2.00 2.787(4) 152
N3 H3 O2 1_565 0.86 2.35 3.037(4) 137
N5 H5 O5 . 0.86 2.05 2.875(4) 160
N8 H8 O7 1_655 0.86 1.91 2.762(4) 169
N10 H10 O5 1_665 0.86 2.28 2.988(4) 140
O7 H7A O4 2_566 0.849(19) 2.26(3) 3.039(5) 152(5)
O7 H7A O6 2_566 0.849(19) 2.28(3) 3.049(4) 151(5)

loop_
_geom_torsion_atom_site_label_1
_geom_torsion_atom_site_label_2
_geom_torsion_atom_site_label_3
_geom_torsion_atom_site_label_4
_geom_torsion
N2 Zn N1 C2 34.61(19)
N7 Zn N1 C2 -162.2(2)
N9 Zn N1 C2 -59.30(19)
N4 Zn N1 C2 126.6(2)
N6 Zn N1 C2 -137.9(2)
N2 Zn N1 C1 155.8(2)
N7 Zn N1 C1 -41.0(3)
N9 Zn N1 C1 61.9(2)
N4 Zn N1 C1 -112.2(2)
N6 Zn N1 C1 -16.7(2)
N2 Zn N1 C10 -83.7(2)
N7 Zn N1 C10 79.5(3)
N9 Zn N1 C10 -177.6(2)
N4 Zn N1 C10 8.3(2)
N6 Zn N1 C10 103.8(2)
N7 Zn N2 C3 166.2(2)
N9 Zn N2 C3 64.4(2)
N4 Zn N2 C3 -99.3(2)
N6 Zn N2 C3 -5.2(4)
N1 Zn N2 C3 -22.6(2)
N7 Zn N2 C4 -5.0(4)
N9 Zn N2 C4 -106.7(3)
N4 Zn N2 C4 89.5(3)
N6 Zn N2 C4 -176.3(3)
N1 Zn N2 C4 166.2(3)
N2 Zn N4 C11 63.6(2)
N7 Zn N4 C11 -169.5(2)
N9 Zn N4 C11 -34.5(5)
N6 Zn N4 C11 -91.1(2)
N1 Zn N4 C11 -13.2(2)
N2 Zn N4 C12 -87.1(3)
N7 Zn N4 C12 39.8(3)
N9 Zn N4 C12 174.7(3)
N6 Zn N4 C12 118.2(3)
N1 Zn N4 C12 -163.9(3)
N2 Zn N6 C18 -30.4(3)
N7 Zn N6 C18 156.6(2)
N9 Zn N6 C18 -103.2(2)
N4 Zn N6 C18 62.8(2)
N1 Zn N6 C18 -13.2(2)
N2 Zn N6 C19 -150.9(2)
N7 Zn N6 C19 36.1(2)
N9 Zn N6 C19 136.3(2)
N4 Zn N6 C19 -57.7(2)
N1 Zn N6 C19 -133.6(2)
N2 Zn N6 C27 92.0(3)
N7 Zn N6 C27 -81.0(2)
N9 Zn N6 C27 19.20(19)
N4 Zn N6 C27 -174.8(2)
N1 Zn N6 C27 109.3(2)
N2 Zn N7 C20 158.5(2)
N9 Zn N7 C20 -101.7(2)
N4 Zn N7 C20 66.6(2)
N6 Zn N7 C20 -25.3(2)
N1 Zn N7 C20 -0.9(4)
N2 Zn N7 C21 -6.2(4)
N9 Zn N7 C21 93.6(3)
N4 Zn N7 C21 -98.0(3)
N6 Zn N7 C21 170.1(4)
N1 Zn N7 C21 -165.6(3)
N2 Zn N9 C28 -164.5(2)
N7 Zn N9 C28 67.7(2)
N4 Zn N9 C28 -67.0(5)
N6 Zn N9 C28 -8.7(2)
N1 Zn N9 C28 -87.8(2)
N2 Zn N9 C29 11.5(3)
N7 Zn N9 C29 -116.3(3)
N4 Zn N9 C29 109.0(5)
N6 Zn N9 C29 167.4(3)
N1 Zn N9 C29 88.2(3)
C2 N1 C1 C18 155.0(3)
C10 N1 C1 C18 -75.0(3)
Zn N1 C1 C18 44.0(3)
C1 N1 C2 C3 -152.3(3)
C10 N1 C2 C3 77.5(3)
Zn N1 C2 C3 -39.6(3)
C4 N2 C3 N3 1.4(4)
Zn N2 C3 N3 -172.7(2)
C4 N2 C3 C2 180.0(3)
Zn N2 C3 C2 5.9(4)
C9 N3 C3 N2 -0.7(4)
C9 N3 C3 C2 -179.2(3)
N1 C2 C3 N2 27.5(4)
N1 C2 C3 N3 -154.2(3)
C3 N2 C4 C5 175.8(3)
Zn N2 C4 C5 -12.6(6)
C3 N2 C4 C9 -1.5(3)
Zn N2 C4 C9 170.1(2)
C9 C4 C5 C6 -1.8(5)
N2 C4 C5 C6 -178.8(3)
C4 C5 C6 C7 0.2(5)
C5 C6 C7 C8 1.0(6)
C6 C7 C8 C9 -0.6(5)
C3 N3 C9 C4 -0.3(4)
C3 N3 C9 C8 -178.8(4)
C5 C4 C9 N3 -176.5(3)
N2 C4 C9 N3 1.1(3)
C5 C4 C9 C8 2.2(5)
N2 C4 C9 C8 179.8(3)
C7 C8 C9 N3 177.3(4)
C7 C8 C9 C4 -1.0(5)
C2 N1 C10 C11 -115.1(3)
C1 N1 C10 C11 112.7(3)
Zn N1 C10 C11 -3.1(3)
C12 N4 C11 N5 -1.1(4)
Zn N4 C11 N5 -160.0(2)
C12 N4 C11 C10 176.1(3)
Zn N4 C11 C10 17.2(4)
C17 N5 C11 N4 1.3(4)
C17 N5 C11 C10 -175.8(3)
N1 C10 C11 N4 -9.1(5)
N1 C10 C11 N5 167.7(3)
C11 N4 C12 C13 -176.4(4)
Zn N4 C12 C13 -23.9(6)
C11 N4 C12 C17 0.4(4)
Zn N4 C12 C17 152.9(3)
C17 C12 C13 C14 -0.1(5)
N4 C12 C13 C14 176.4(3)
C12 C13 C14 C15 -0.2(6)
C13 C14 C15 C16 0.6(7)
C14 C15 C16 C17 -0.7(6)
C11 N5 C17 C16 176.3(4)
C11 N5 C17 C12 -1.0(4)
C15 C16 C17 N5 -176.5(4)
C15 C16 C17 C12 0.5(6)
C13 C12 C17 N5 177.6(3)
N4 C12 C17 N5 0.4(4)
C13 C12 C17 C16 -0.1(6)
N4 C12 C17 C16 -177.3(3)
C19 N6 C18 C1 155.1(3)
C27 N6 C18 C1 -78.5(3)
Zn N6 C18 C1 41.8(3)
N1 C1 C18 N6 -60.9(4)
C18 N6 C19 C20 -156.5(3)
C27 N6 C19 C20 76.0(3)
Zn N6 C19 C20 -39.9(3)
C21 N7 C20 N8 0.7(4)
Zn N7 C20 N8 -169.7(2)
C21 N7 C20 C19 179.5(3)
Zn N7 C20 C19 9.1(4)
C26 N8 C20 N7 0.5(4)
C26 N8 C20 C19 -178.3(3)
N6 C19 C20 N7 24.0(4)
N6 C19 C20 N8 -157.3(3)
C20 N7 C21 C22 178.2(3)
Zn N7 C21 C22 -16.6(6)
C20 N7 C21 C26 -1.6(3)
Zn N7 C21 C26 163.5(3)
C26 C21 C22 C23 -0.5(5)
N7 C21 C22 C23 179.6(3)
C21 C22 C23 C24 -0.7(5)
C22 C23 C24 C25 1.0(6)
C23 C24 C25 C26 0.1(6)
C20 N8 C26 C25 179.0(4)
C20 N8 C26 C21 -1.5(4)
C24 C25 C26 N8 178.1(4)
C24 C25 C26 C21 -1.4(5)
C22 C21 C26 N8 -178.0(3)
N7 C21 C26 N8 1.9(3)
C22 C21 C26 C25 1.6(5)
N7 C21 C26 C25 -178.5(3)
C18 N6 C27 C28 93.6(3)
C19 N6 C27 C28 -138.2(3)
Zn N6 C27 C28 -26.2(3)
C29 N9 C28 N10 -0.2(3)
Zn N9 C28 N10 177.3(2)
C29 N9 C28 C27 178.1(3)
Zn N9 C28 C27 -4.4(4)
C34 N10 C28 N9 0.0(4)
C34 N10 C28 C27 -178.2(3)
N6 C27 C28 N9 21.8(4)
N6 C27 C28 N10 -160.1(3)
C28 N9 C29 C30 -179.9(3)
Zn N9 C29 C30 3.9(6)
C28 N9 C29 C34 0.2(3)
Zn N9 C29 C34 -176.0(2)
N9 C29 C30 C31 179.3(3)
C34 C29 C30 C31 -0.8(5)
C29 C30 C31 C32 0.9(5)
C30 C31 C32 C33 -0.2(6)
C31 C32 C33 C34 -0.5(6)
C32 C33 C34 N10 -179.1(3)
C32 C33 C34 C29 0.5(5)
C28 N10 C34 C33 179.8(4)
C28 N10 C34 C29 0.1(3)
C30 C29 C34 C33 0.2(5)
N9 C29 C34 C33 -179.9(3)
C30 C29 C34 N10 179.9(3)
N9 C29 C34 N10 -0.2(3)
